data_7045167
loop_
_publ_author_name
'Yan, Yang-Tian'
'Zhang, Wen-Yan'
'Zhang, Fang'
'Cao, Feng'
'Yang, Rui-Feng'
'Wang, Yao-Yu'
'Hou, Lei'

_publ_section_title
;
 Four new metal-organic frameworks based on diverse secondary building
 units: sensing and magnetic properties.
;
_journal_issue 5
_journal_name_full 'Dalton transactions (Cambridge, England : 2003)'
_journal_page_first 1682
_journal_page_last 1692
_journal_paper_doi 10.1039/c7dt04696k
_journal_volume 47
_journal_year 2018
_chemical_formula_moiety '0.25(C92 H80 O64 Zn12), C5 H9 N O, 2(H2 O)'
_chemical_formula_sum 'C28 H33 N O19 Zn3'
_chemical_formula_weight 883.66
_space_group_crystal_system orthorhombic
_space_group_IT_number 62
_space_group_name_Hall '-P 2ac 2n'
_space_group_name_H-M_alt 'P n m a'
_symmetry_space_group_name_Hall '-P 2ac 2n'
_symmetry_space_group_name_H-M 'P n m a'
_atom_sites_solution_hydrogens mixed
_audit_creation_date 2016-11-12
_audit_creation_method
;
Olex2 1.2-beta
(compiled 2016.11.07 svn.r3352 for OlexSys, GUI svn.r5261)
;
_cell_angle_alpha 90
_cell_angle_beta 90
_cell_angle_gamma 90
_cell_formula_units_Z 4
_cell_length_a 8.6370(10)
_cell_length_b 20.398(2)
_cell_length_c 18.307(2)
_cell_measurement_reflns_used 9359
_cell_measurement_temperature 296(2)
_cell_measurement_theta_max 28.43
_cell_measurement_theta_min 2.36
_cell_volume 3225.3(6)
_computing_cell_refinement 'SAINT V8.18C (?, 2016)'
_computing_data_reduction 'SAINT V8.18C (?, 2016)'
_computing_molecular_graphics 'Olex2 (Dolomanov et al., 2009)'
_computing_publication_material 'Olex2 (Dolomanov et al., 2009)'
_computing_structure_refinement 'ShelXL (Sheldrick, 2015)'
_diffrn_ambient_temperature 296.15
_diffrn_measured_fraction_theta_full 0.995
_diffrn_measured_fraction_theta_max 0.995
_diffrn_measurement_device_type 'Bruker APEX-II CCD'
_diffrn_measurement_method '\f and \w scans'
_diffrn_radiation_monochromator graphite
_diffrn_radiation_type MoK\a
_diffrn_radiation_wavelength 0.71073
_diffrn_reflns_av_R_equivalents 0.0317
_diffrn_reflns_av_unetI/netI 0.0250
_diffrn_reflns_Laue_measured_fraction_full 0.995
_diffrn_reflns_Laue_measured_fraction_max 0.995
_diffrn_reflns_limit_h_max 10
_diffrn_reflns_limit_h_min -9
_diffrn_reflns_limit_k_max 24
_diffrn_reflns_limit_k_min -22
_diffrn_reflns_limit_l_max 22
_diffrn_reflns_limit_l_min -20
_diffrn_reflns_number 15434
_diffrn_reflns_point_group_measured_fraction_full 0.995
_diffrn_reflns_point_group_measured_fraction_max 0.995
_diffrn_reflns_theta_full 25.242
_diffrn_reflns_theta_max 25.347
_diffrn_reflns_theta_min 1.997
_diffrn_standards_number 0
_exptl_absorpt_coefficient_mu 2.302
_exptl_absorpt_correction_T_max 0.7457
_exptl_absorpt_correction_T_min 0.5202
_exptl_absorpt_correction_type multi-scan
_exptl_absorpt_process_details
;
SADABS-2008/1 (Bruker,2008) was used for absorption correction.
wR2(int) was 0.0972 before and 0.0505 after correction.
The Ratio of minimum to maximum transmission is 0.6976.
The \l/2 correction factor is 0.0015.
;
_exptl_crystal_colour colourless
_exptl_crystal_colour_primary colourless
_exptl_crystal_density_diffrn 1.820
_exptl_crystal_description block
_exptl_crystal_F_000 1800
_refine_diff_density_max 1.190
_refine_diff_density_min -1.434
_refine_diff_density_rms 0.139
_refine_ls_extinction_method none
_refine_ls_goodness_of_fit_ref 1.164
_refine_ls_hydrogen_treatment mixed
_refine_ls_matrix_type full
_refine_ls_number_parameters 303
_refine_ls_number_reflns 3037
_refine_ls_number_restraints 55
_refine_ls_restrained_S_all 1.183
_refine_ls_R_factor_all 0.0540
_refine_ls_R_factor_gt 0.0521
_refine_ls_shift/su_max 0.000
_refine_ls_shift/su_mean 0.000
_refine_ls_structure_factor_coef Fsqd
_refine_ls_weighting_details 'w=1/[\s^2^(Fo^2^)+(0.0470P)^2^+25.5976P] where P=(Fo^2^+2Fc^2^)/3'
_refine_ls_weighting_scheme calc
_refine_ls_wR_factor_gt 0.1351
_refine_ls_wR_factor_ref 0.1371
_reflns_Friedel_coverage 0.000
_reflns_number_gt 2923
_reflns_number_total 3037
_reflns_threshold_expression 'I > 2\s(I)'
_cod_data_source_file c7dt04696k1.cif
_cod_data_source_block 1
_cod_depositor_comments 'Adding full bibliography for 7045167--7045170.cif.'
_cod_original_cell_volume 3225.3(7)
_cod_database_code 7045167
_shelx_space_group_comment
;
The symmetry employed for this shelxl refinement is uniquely defined
by the following loop, which should always be used as a source of
symmetry information in preference to the above space-group names.
They are only intended as comments.
;
_olex2_refinement_description
;
1. Fixed Uiso
 At 1.2 times of:
  All C(H) groups, All C(H,H) groups
 At 1.5 times of:
  All C(H,H,H) groups, All O(H) groups, All O(H,H) groups, All O(H,H,H) groups
2. Restrained distances
 O1-H1
 0.82 with sigma of 0.02
3. Uiso/Uaniso restraints and constraints
Uanis(Zn1A) \\sim Ueq, Uanis(Zn1) \\sim Ueq: with sigma of 0.001 and sigma for
terminal atoms of 0.002
Uanis(O5) \\sim Ueq: with sigma of 0.005 and sigma for terminal atoms of 0.01
Uanis(O7) \\sim Ueq: with sigma of 0.001 and sigma for terminal atoms of 0.002
4. Rigid body (RIGU) restrains
 O12, C14, N2, C15, C16
 with sigma for 1-2 distances of 0.004 and sigma for 1-3 distances of 0.004
 O7, Zn1A, Zn1, O7A
 with sigma for 1-2 distances of 0.004 and sigma for 1-3 distances of 0.004
5. Others
 Sof(Zn1A)=1-FVAR(1)
 Sof(Zn1)=FVAR(1)
 Sof(O7A)=1-FVAR(2)
 Sof(O7)=FVAR(2)
 Fixed Sof: O12(0.5) C14(0.5) N2(0.5) C15(0.5) H15A(0.5) H15B(0.5) C16(0.5)
 H16A(0.5) H16B(0.5) C17(0.5) H17A(0.5) H17B(0.5) C18(0.5) H18A(0.5) H18B(0.5)
 H18C(0.5) O13(0.5) H13A(0.5) H13B(0.5) O14(0.5) H14A(0.5) H14B(0.5)
6.a Riding coordinates:
 O8(H8), O9(H9A,H9B), O7(H7A,H7B), O13(H13A,H13B), O14(H14A,H14B)
6.b Secondary CH2 refined with riding coordinates:
 C15(H15A,H15B), C16(H16A,H16B), C17(H17A,H17B)
6.c Aromatic/amide H refined with riding coordinates:
 C10(H10), C9(H9), C6(H6), C3(H3), C5(H5)
6.d Idealised Me refined as rotating group:
 C18(H18A,H18B,H18C)
;
_shelx_shelxl_version_number 2014/7
_olex2_submission_special_instructions 'No special instructions were received'

loop_
_space_group_symop_operation_xyz
'x, y, z'
'-x+1/2, -y, z+1/2'
'-x, y+1/2, -z'
'x+1/2, -y+1/2, -z+1/2'
'-x, -y, -z'
'x-1/2, y, -z-1/2'
'x, -y-1/2, z'
'-x-1/2, y-1/2, z-1/2'

loop_
_atom_site_label
_atom_site_type_symbol
_atom_site_fract_x
_atom_site_fract_y
_atom_site_fract_z
_atom_site_U_iso_or_equiv
_atom_site_adp_type
_atom_site_occupancy
_atom_site_site_symmetry_order
_atom_site_calc_flag
_atom_site_refinement_flags_posn
_atom_site_refinement_flags_adp
_atom_site_refinement_flags_occupancy
_atom_site_disorder_assembly
_atom_site_disorder_group
Zn1 Zn 0.46879(18) 0.32910(4) 0.52787(6) 0.0128(3) Uani 0.928(6) 1 d . U . A 1
Zn2 Zn 0.21529(10) 0.7500 0.45032(4) 0.0183(2) Uani 1 2 d S T P . .
O1 O 0.5507(5) 0.2500 0.5796(2) 0.0127(9) Uani 1 2 d DS T P . .
O2 O 0.3087(4) 0.67472(17) 0.52108(18) 0.0189(8) Uani 1 1 d . . . . .
O3 O 0.1070(4) 0.65706(19) 0.5943(2) 0.0244(8) Uani 1 1 d . . . . .
O4 O 0.1465(4) 0.80501(15) 0.93974(17) 0.0146(7) Uani 1 1 d . . . . .
O8 O 0.0067(6) 0.7500 0.5043(3) 0.0235(11) Uani 1 2 d S T P . .
H8 H 0.0035 0.7184 0.5369 0.035 Uiso 1 1 d R . . . .
O5 O 0.4634(5) 0.42065(18) 0.55503(19) 0.0278(9) Uani 1 1 d . U . . .
O9 O 0.1591(5) 0.67623(19) 0.3769(2) 0.0290(9) Uani 1 1 d . . . . .
H9A H 0.2051 0.6873 0.3363 0.044 Uiso 1 1 d R . . . .
H9B H 0.1891 0.6386 0.3851 0.044 Uiso 1 1 d R . . . .
O6 O 0.5876(6) 0.39753(19) 0.6580(2) 0.0345(10) Uani 1 1 d . . . . .
C10 C 0.2807(5) 0.6908(2) 0.8025(2) 0.0093(9) Uani 1 1 d . . . . .
H10 H 0.2636 0.6514 0.8267 0.011 Uiso 1 1 calc R . . . .
C2 C 0.3435(5) 0.6074(2) 0.6276(2) 0.0107(9) Uani 1 1 d . . . . .
C9 C 0.3638(7) 0.7500 0.6962(3) 0.0082(12) Uani 1 2 d S T P . .
H9 H 0.3972 0.7500 0.6479 0.010 Uiso 1 2 calc RS T P . .
C6 C 0.4733(5) 0.5837(2) 0.7406(2) 0.0124(9) Uani 1 1 d . . . . .
H6 H 0.5046 0.5968 0.7870 0.015 Uiso 1 1 calc R . . . .
C3 C 0.3876(6) 0.5459(2) 0.6017(2) 0.0141(10) Uani 1 1 d . . . . .
H3 H 0.3610 0.5336 0.5545 0.017 Uiso 1 1 calc R . . . .
C8 C 0.3392(5) 0.6905(2) 0.7318(2) 0.0092(9) Uani 1 1 d . . . . .
C5 C 0.5168(6) 0.5227(2) 0.7152(3) 0.0157(10) Uani 1 1 d . . . . .
H5 H 0.5764 0.4952 0.7444 0.019 Uiso 1 1 calc R . . . .
C7 C 0.3833(5) 0.6264(2) 0.6985(2) 0.0088(8) Uani 1 1 d . . . . .
C1 C 0.2434(5) 0.6497(2) 0.5789(2) 0.0108(9) Uani 1 1 d . . . . .
C13 C 0.5110(7) 0.4358(2) 0.6183(3) 0.0238(12) Uani 1 1 d . . . . .
C11 C 0.2473(7) 0.7500 0.8374(3) 0.0084(12) Uani 1 2 d S T P . .
C4 C 0.4709(6) 0.5026(2) 0.6454(2) 0.0151(10) Uani 1 1 d . . . . .
C12 C 0.1773(7) 0.7500 0.9118(3) 0.0074(12) Uani 1 2 d S T P . .
O7 O 0.230(3) 0.3010(15) 0.5871(10) 0.032(5) Uani 0.36(6) 1 d . U . A 1
H7A H 0.1522 0.3230 0.5668 0.048 Uiso 1 1 d R . . . .
H7B H 0.2387 0.3152 0.6330 0.048 Uiso 1 1 d R . . . .
O12 O 0.0482(9) 0.4128(4) 0.5728(5) 0.0264(16) Uani 0.5 1 d . U . B -1
C14 C 0.0486(19) 0.4542(9) 0.5215(9) 0.020(3) Uani 0.5 1 d . U . B -1
N2 N -0.0425(10) 0.5064(5) 0.5185(5) 0.0212(18) Uani 0.5 1 d . U . B -1
C15 C 0.1484(15) 0.4514(6) 0.4546(7) 0.020(2) Uani 0.5 1 d . U . B -1
H15A H 0.2571 0.4550 0.4673 0.024 Uiso 0.5 1 calc R . . B -1
H15B H 0.1320 0.4108 0.4280 0.024 Uiso 0.5 1 calc R . . B -1
C16 C 0.099(3) 0.5073(10) 0.4118(9) 0.092(9) Uani 0.5 1 d . U . B -1
H16A H 0.0533 0.4923 0.3663 0.111 Uiso 0.5 1 calc R . . B -1
H16B H 0.1874 0.5346 0.4001 0.111 Uiso 0.5 1 calc R . . B -1
C17 C -0.018(2) 0.5466(8) 0.4536(8) 0.022(3) Uani 0.5 1 d . . . B -1
H17A H 0.0228 0.5895 0.4663 0.026 Uiso 0.5 1 calc R . . B -1
H17B H -0.1128 0.5520 0.4260 0.026 Uiso 0.5 1 calc R . . B -1
C18 C -0.1506(15) 0.5263(8) 0.5742(8) 0.026(3) Uani 0.5 1 d . . . B -1
H18A H -0.2537 0.5256 0.5547 0.038 Uiso 0.5 1 calc GR . . B -1
H18B H -0.1259 0.5698 0.5904 0.038 Uiso 0.5 1 calc GR . . B -1
H18C H -0.1442 0.4965 0.6148 0.038 Uiso 0.5 1 calc GR . . B -1
Zn1A Zn 0.411(2) 0.3212(5) 0.5443(7) 0.010(3) Uani 0.072(6) 1 d . U . A 2
O7A O 0.264(2) 0.3239(12) 0.5929(9) 0.044(5) Uani 0.64(6) 1 d . U . A 2
O13 O 0.0922(18) 0.3380(10) 0.7116(7) 0.109(7) Uani 0.5 1 d . . . C -1
H13A H 0.0868 0.3432 0.7581 0.164 Uiso 0.5 1 d R . . C -1
H13B H 0.0503 0.3683 0.6899 0.164 Uiso 0.5 1 d R . . C -1
O14 O -0.027(3) 0.2159(8) 0.7680(7) 0.147(10) Uani 0.5 1 d . . . D -1
H14A H -0.0266 0.1761 0.7823 0.220 Uiso 0.5 1 d R . . D -1
H14B H -0.0077 0.2342 0.7273 0.220 Uiso 0.5 1 d R . . D -1
H1 H 0.51(3) 0.2500 0.620(6) 0.220 Uiso 1 2 d DRS T P . .

loop_
_atom_site_aniso_label
_atom_site_aniso_U_11
_atom_site_aniso_U_22
_atom_site_aniso_U_33
_atom_site_aniso_U_23
_atom_site_aniso_U_13
_atom_site_aniso_U_12
Zn1 0.0191(6) 0.0080(3) 0.0112(4) -0.0028(2) -0.0045(4) 0.0027(3)
Zn2 0.0183(4) 0.0197(4) 0.0170(4) 0.000 -0.0016(3) 0.000
O1 0.017(2) 0.009(2) 0.013(2) 0.000 -0.0012(18) 0.000
O2 0.0212(18) 0.0208(18) 0.0148(17) 0.0070(14) 0.0014(14) 0.0030(15)
O3 0.024(2) 0.026(2) 0.0232(19) 0.0077(16) 0.0055(15) 0.0017(16)
O4 0.0232(18) 0.0091(16) 0.0114(15) -0.0016(12) 0.0065(13) 0.0019(14)
O8 0.017(2) 0.034(3) 0.019(2) 0.000 0.002(2) 0.000
O5 0.056(2) 0.0127(17) 0.0144(16) -0.0050(14) -0.0034(16) 0.0110(17)
O9 0.033(2) 0.0227(19) 0.031(2) -0.0043(17) -0.0062(18) -0.0020(17)
O6 0.065(3) 0.0166(19) 0.0220(19) -0.0025(16) -0.003(2) 0.020(2)
C10 0.013(2) 0.004(2) 0.011(2) 0.0019(16) -0.0037(17) -0.0001(16)
C2 0.017(2) 0.006(2) 0.009(2) 0.0032(17) 0.0044(17) -0.0023(18)
C9 0.004(3) 0.014(3) 0.007(3) 0.000 0.002(2) 0.000
C6 0.019(2) 0.010(2) 0.007(2) -0.0022(17) -0.0013(17) 0.0020(19)
C3 0.025(3) 0.009(2) 0.008(2) -0.0028(17) 0.0008(18) -0.0006(19)
C8 0.010(2) 0.007(2) 0.011(2) -0.0006(16) -0.0018(17) -0.0006(17)
C5 0.024(2) 0.010(2) 0.013(2) 0.0036(18) 0.0003(19) 0.005(2)
C7 0.010(2) 0.006(2) 0.010(2) -0.0005(16) 0.0051(16) -0.0025(16)
C1 0.012(2) 0.008(2) 0.012(2) -0.0023(17) -0.0012(17) -0.0025(17)
C13 0.049(4) 0.009(2) 0.014(2) -0.0013(19) 0.004(2) 0.003(2)
C11 0.009(3) 0.011(3) 0.005(3) 0.000 -0.001(2) 0.000
C4 0.029(3) 0.006(2) 0.010(2) -0.0015(17) 0.0006(19) 0.0026(19)
C12 0.005(3) 0.011(3) 0.007(3) 0.000 -0.002(2) 0.000
O7 0.032(5) 0.032(6) 0.031(6) 0.001(2) -0.001(2) 0.001(2)
O12 0.022(4) 0.025(4) 0.033(4) 0.007(3) -0.001(3) 0.002(3)
C14 0.018(6) 0.020(5) 0.022(6) -0.003(4) -0.003(4) -0.003(4)
N2 0.022(4) 0.021(4) 0.021(5) -0.003(4) -0.004(3) -0.001(3)
C15 0.024(5) 0.013(6) 0.023(5) -0.004(4) -0.002(4) -0.002(4)
C16 0.155(19) 0.075(11) 0.047(8) 0.036(9) 0.067(10) 0.088(13)
C17 0.030(8) 0.017(7) 0.019(8) -0.002(6) -0.003(6) -0.001(6)
C18 0.020(6) 0.025(8) 0.032(8) 0.000(6) 0.003(6) 0.006(6)
Zn1A 0.010(3) 0.009(3) 0.010(3) -0.0005(10) -0.0007(10) 0.0003(10)
O7A 0.039(6) 0.038(9) 0.056(6) 0.019(6) 0.034(4) 0.010(5)
O13 0.087(10) 0.197(19) 0.045(7) -0.064(10) -0.011(7) 0.042(11)
O14 0.30(3) 0.102(12) 0.033(7) 0.014(7) -0.060(12) -0.006(15)

loop_
_atom_type_symbol
_atom_type_description
_atom_type_scat_dispersion_real
_atom_type_scat_dispersion_imag
_atom_type_scat_source
C C 0.0033 0.0016 'International Tables Vol C Tables 4.2.6.8 and 6.1.1.4'
H H 0.0000 0.0000 'International Tables Vol C Tables 4.2.6.8 and 6.1.1.4'
N N 0.0061 0.0033 'International Tables Vol C Tables 4.2.6.8 and 6.1.1.4'
O O 0.0106 0.0060 'International Tables Vol C Tables 4.2.6.8 and 6.1.1.4'
Zn Zn 0.2839 1.4301 'International Tables Vol C Tables 4.2.6.8 and 6.1.1.4'

loop_
_geom_angle_atom_site_label_1
_geom_angle_atom_site_label_2
_geom_angle_atom_site_label_3
_geom_angle
_geom_angle_site_symmetry_1
_geom_angle_site_symmetry_3
O1 Zn1 O2 81.37(17) . 5_666
O1 Zn1 O7 84.1(6) . .
O2 Zn1 O7 163.8(7) 5_666 .
O4 Zn1 O1 111.56(14) 8_655 .
O4 Zn1 O2 95.94(15) 8_655 5_666
O4 Zn1 O7 82.8(4) 8_655 .
O5 Zn1 O1 131.76(15) . .
O5 Zn1 O2 99.56(18) . 5_666
O5 Zn1 O4 116.23(15) . 8_655
O5 Zn1 O7 95.4(6) . .
O1 Zn2 O2 78.29(13) 5_666 7_575
O1 Zn2 O2 78.29(13) 5_666 .
O2 Zn2 O2 90.35(19) 7_575 .
O8 Zn2 O1 166.4(2) . 5_666
O8 Zn2 O2 92.22(14) . 7_575
O8 Zn2 O2 92.22(14) . .
O8 Zn2 O9 96.11(16) . 7_575
O8 Zn2 O9 96.11(16) . .
O9 Zn2 O1 93.23(15) 7_575 5_666
O9 Zn2 O1 93.23(15) . 5_666
O9 Zn2 O2 171.52(16) . 7_575
O9 Zn2 O2 171.52(16) 7_575 .
O9 Zn2 O2 87.73(15) . .
O9 Zn2 O2 87.74(15) 7_575 7_575
O9 Zn2 O9 93.0(2) 7_575 .
Zn1 O1 Zn1 107.5(2) . 7_565
Zn1 O1 Zn2 102.57(16) 7_565 5_666
Zn1 O1 Zn2 102.57(16) . 5_666
Zn1 O1 H1 106(10) 7_565 .
Zn1 O1 H1 106(10) . .
Zn2 O1 H1 131(10) 5_666 .
Zn1A O1 Zn2 120.0(6) 7_565 5_666
Zn1A O1 Zn2 120.0(6) . 5_666
Zn1A O1 Zn1A 93.2(8) 7_565 .
Zn1A O1 H1 92(10) 7_565 .
Zn1A O1 H1 92(10) . .
Zn1 O2 Zn2 96.36(14) 5_666 .
C1 O2 Zn1 136.1(3) . 5_666
C1 O2 Zn2 127.0(3) . .
C12 O4 Zn1 131.6(3) . 8_666
C12 O4 Zn1A 125.8(5) . 8_666
Zn2 O8 H8 110.7 . .
C13 O5 Zn1 117.5(3) . .
C13 O5 Zn1A 113.2(4) . .
Zn2 O9 H9A 105.0 . .
Zn2 O9 H9B 119.0 . .
H9A O9 H9B 104.6 . .
C8 C10 H10 119.8 . .
C8 C10 C11 120.4(4) . .
C11 C10 H10 119.8 . .
C3 C2 C7 119.9(4) . .
C3 C2 C1 118.1(4) . .
C7 C2 C1 121.9(4) . .
C8 C9 H9 119.5 7_575 .
C8 C9 H9 119.5 . .
C8 C9 C8 121.0(5) . 7_575
C5 C6 H6 119.1 . .
C5 C6 C7 121.7(4) . .
C7 C6 H6 119.1 . .
C2 C3 H3 119.4 . .
C2 C3 C4 121.2(4) . .
C4 C3 H3 119.4 . .
C10 C8 C9 119.2(4) . .
C10 C8 C7 118.6(4) . .
C9 C8 C7 122.1(4) . .
C6 C5 H5 120.1 . .
C6 C5 C4 119.7(4) . .
C4 C5 H5 120.1 . .
C2 C7 C6 118.4(4) . .
C2 C7 C8 124.1(4) . .
C6 C7 C8 117.5(4) . .
O2 C1 C2 117.0(4) . .
O3 C1 O2 123.9(4) . .
O3 C1 C2 119.0(4) . .
O5 C13 C4 116.8(5) . .
O6 C13 O5 123.3(5) . .
O6 C13 C4 119.8(4) . .
C10 C11 C10 119.7(5) . 7_575
C10 C11 C12 120.1(3) . .
C10 C11 C12 120.1(3) 7_575 .
C3 C4 C5 118.9(4) . .
C3 C4 C13 120.6(4) . .
C5 C4 C13 120.5(4) . .
O4 C12 O4 125.6(5) 7_575 .
O4 C12 C11 117.1(3) . .
O4 C12 C11 117.1(3) 7_575 .
Zn1 O7 H7A 109.9 . .
Zn1 O7 H7B 106.0 . .
H7A O7 H7B 106.9 . .
O12 C14 N2 124.5(14) . .
O12 C14 C15 125.7(15) . .
N2 C14 C15 109.8(14) . .
C14 N2 C17 113.4(9) . .
C14 N2 C18 125.5(12) . .
C18 N2 C17 120.9(11) . .
C14 C15 H15A 111.0 . .
C14 C15 H15B 111.0 . .
H15A C15 H15B 109.0 . .
C16 C15 C14 104.0(12) . .
C16 C15 H15A 111.0 . .
C16 C15 H15B 111.0 . .
C15 C16 H16A 109.6 . .
C15 C16 H16B 109.6 . .
C15 C16 C17 110.1(12) . .
H16A C16 H16B 108.1 . .
C17 C16 H16A 109.6 . .
C17 C16 H16B 109.6 . .
N2 C17 C16 102.3(12) . .
N2 C17 H17A 111.3 . .
N2 C17 H17B 111.3 . .
C16 C17 H17A 111.3 . .
C16 C17 H17B 111.3 . .
H17A C17 H17B 109.2 . .
N2 C18 H18A 109.5 . .
N2 C18 H18B 109.5 . .
N2 C18 H18C 109.5 . .
H18A C18 H18B 109.5 . .
H18A C18 H18C 109.5 . .
H18B C18 H18C 109.5 . .
O1 Zn1A O4 109.8(5) . 8_655
O1 Zn1A O5 122.9(7) . .
O1 Zn1A Zn1A 43.4(4) . 7_565
O4 Zn1A O5 107.7(6) 8_655 .
O4 Zn1A Zn1A 80.5(3) 8_655 7_565
O5 Zn1A Zn1A 166.2(3) . 7_565
O7A Zn1A O1 109.6(9) . .
O7A Zn1A O4 110.7(12) . 8_655
O7A Zn1A O5 95.2(11) . .
O7A Zn1A Zn1A 92.0(10) . 7_565
H7A O7A H7B 99.5 . .
Zn1A O7A H7A 118.6 . .
Zn1A O7A H7B 138.9 . .
H13A O13 H13B 111.2 . .
H14A O14 H14B 133.3 . .

loop_
_geom_bond_atom_site_label_1
_geom_bond_atom_site_label_2
_geom_bond_distance
_geom_bond_site_symmetry_2
Zn1 O1 2.000(3) .
Zn1 O2 2.122(4) 5_666
Zn1 O4 1.959(3) 8_655
Zn1 O5 1.933(4) .
Zn1 O7 2.40(3) .
Zn2 O1 2.094(5) 5_666
Zn2 O2 2.165(3) 7_575
Zn2 O2 2.165(3) .
Zn2 O8 2.055(5) .
Zn2 O9 2.075(4) 7_575
Zn2 O9 2.075(4) .
O1 Zn1 2.000(3) 7_565
O1 Zn2 2.094(5) 5_666
O1 Zn1A 1.998(10) .
O1 Zn1A 1.998(10) 7_565
O1 H1 0.81(2) .
O2 Zn1 2.122(4) 5_666
O2 C1 1.302(6) .
O3 C1 1.220(6) .
O4 Zn1 1.959(3) 8_666
O4 C12 1.261(4) .
O4 Zn1A 2.003(10) 8_666
O8 H8 0.8790 .
O5 C13 1.267(6) .
O5 Zn1A 2.089(12) .
O9 H9A 0.8730 .
O9 H9B 0.8232 .
O6 C13 1.254(7) .
C10 H10 0.9300 .
C10 C8 1.389(6) .
C10 C11 1.396(5) .
C2 C3 1.393(6) .
C2 C7 1.398(6) .
C2 C1 1.513(6) .
C9 H9 0.9300 .
C9 C8 1.394(5) .
C9 C8 1.394(5) 7_575
C6 H6 0.9300 .
C6 C5 1.380(6) .
C6 C7 1.399(6) .
C3 H3 0.9300 .
C3 C4 1.393(7) .
C8 C7 1.492(6) .
C5 H5 0.9300 .
C5 C4 1.399(7) .
C13 C4 1.491(6) .
C11 C10 1.396(5) 7_575
C11 C12 1.490(8) .
C12 O4 1.261(4) 7_575
O7 H7A 0.8902 .
O7 H7B 0.8913 .
O12 C14 1.265(19) .
C14 N2 1.32(2) .
C14 C15 1.50(2) .
N2 C17 1.460(17) .
N2 C18 1.440(15) .
C15 H15A 0.9700 .
C15 H15B 0.9700 .
C15 C16 1.448(19) .
C16 H16A 0.9700 .
C16 H16B 0.9700 .
C16 C17 1.50(2) .
C17 H17A 0.9700 .
C17 H17B 0.9700 .
C18 H18A 0.9600 .
C18 H18B 0.9600 .
C18 H18C 0.9600 .
Zn1A O4 2.003(10) 8_655
Zn1A Zn1A 2.90(2) 7_565
Zn1A O7A 1.55(2) .
O7A H7A 1.0748 .
O7A H7B 0.7852 .
O13 H13A 0.8579 .
O13 H13B 0.8191 .
O14 H14A 0.8525 .
O14 H14B 0.8508 .

loop_
_geom_hbond_atom_site_label_D
_geom_hbond_atom_site_label_H
_geom_hbond_atom_site_label_A
_geom_hbond_distance_DH
_geom_hbond_distance_HA
_geom_hbond_distance_DA
_geom_hbond_angle_DHA
_geom_hbond_site_symmetry_A
O8 H8 O3 0.88 1.86 2.656(5) 149.4 .
O9 H9A O14 0.87 2.52 2.998(13) 115.3 3_556
O9 H9B O6 0.82 2.21 2.731(6) 121.4 5_666
O7 H7A O8 0.89 2.41 2.84(2) 110.1 5_566
O7A H7A O8 1.07 2.41 3.30(3) 139.5 5_566
O13 H13A O6 0.86 1.89 2.679(12) 151.2 6_557
O14 H14A O6 0.85 2.10 2.858(16) 147.4 4_456
O14 H14B O9 0.85 2.60 2.998(13) 110.1 3_546
O1 H1 O14 0.81(2) 2.19(7) 2.953(13) 155(16) 6_657
O1 H1 O14 0.81(2) 2.19(7) 2.953(13) 155(16) 4_556

loop_
_geom_torsion_atom_site_label_1
_geom_torsion_atom_site_label_2
_geom_torsion_atom_site_label_3
_geom_torsion_atom_site_label_4
_geom_torsion
_geom_torsion_site_symmetry_1
_geom_torsion_site_symmetry_4
Zn1 O2 C1 O3 -176.5(4) 5_666 .
Zn1 O2 C1 C2 1.3(6) 5_666 .
Zn1 O4 C12 O4 -5.4(10) 8_666 7_575
Zn1 O4 C12 C11 170.5(4) 8_666 .
Zn1 O5 C13 O6 14.2(8) . .
Zn1 O5 C13 C4 -165.3(4) . .
Zn2 O2 C1 O3 13.7(7) . .
Zn2 O2 C1 C2 -168.5(3) . .
O5 C13 C4 C3 -1.3(8) . .
O5 C13 C4 C5 178.9(5) . .
O6 C13 C4 C3 179.2(5) . .
O6 C13 C4 C5 -0.6(8) . .
C10 C8 C7 C2 134.4(5) . .
C10 C8 C7 C6 -47.2(6) . .
C10 C11 C12 O4 -2.1(8) . 7_575
C10 C11 C12 O4 178.4(5) 7_575 7_575
C10 C11 C12 O4 2.1(8) 7_575 .
C10 C11 C12 O4 -178.4(5) . .
C2 C3 C4 C5 -3.0(7) . .
C2 C3 C4 C13 177.1(5) . .
C9 C8 C7 C2 -49.7(7) . .
C9 C8 C7 C6 128.7(5) . .
C6 C5 C4 C3 2.8(7) . .
C6 C5 C4 C13 -177.3(5) . .
C3 C2 C7 C6 2.8(6) . .
C3 C2 C7 C8 -178.8(4) . .
C3 C2 C1 O2 -71.0(6) . .
C3 C2 C1 O3 106.9(5) . .
C8 C10 C11 C10 -3.4(9) . 7_575
C8 C10 C11 C12 177.0(5) . .
C8 C9 C8 C10 3.8(9) 7_575 .
C8 C9 C8 C7 -172.1(3) 7_575 .
C5 C6 C7 C2 -3.0(7) . .
C5 C6 C7 C8 178.4(4) . .
C7 C2 C3 C4 0.2(7) . .
C7 C2 C1 O2 113.2(5) . .
C7 C2 C1 O3 -68.9(6) . .
C7 C6 C5 C4 0.2(7) . .
C1 C2 C3 C4 -175.7(4) . .
C1 C2 C7 C6 178.5(4) . .
C1 C2 C7 C8 -3.1(7) . .
C11 C10 C8 C9 -0.1(7) . .
C11 C10 C8 C7 175.9(5) . .
O12 C14 N2 C17 179.5(10) . .
O12 C14 N2 C18 3(2) . .
O12 C14 C15 C16 176.8(18) . .
C14 N2 C17 C16 4(2) . .
C14 C15 C16 C17 5(2) . .
N2 C14 C15 C16 -2(2) . .
C15 C14 N2 C17 -2(2) . .
C15 C14 N2 C18 -178.0(12) . .
C15 C16 C17 N2 -6(2) . .
C18 N2 C17 C16 -179.1(15) . .
Zn1A O4 C12 O4 16.0(11) 8_666 7_575
Zn1A O4 C12 C11 -168.1(7) 8_666 .
Zn1A O5 C13 O6 32.2(9) . .
Zn1A O5 C13 C4 -147.3(7) . .
